data_2225779
loop_
_publ_author_name
'Jasinski, Jerry P.'
'Butcher, Ray J.'
'Yathirajan, H. S.'
'Narayana, B.'
'Prakash Kamath, K.'

_publ_section_title
;
 2-Amino-4-methoxy-6-methylpyrimidin-1-ium picrate
;
_journal_coeditor_code BT5240
_journal_issue 5
_journal_name_full 'Acta Crystallographica Section E'
_journal_page_first o1189
_journal_page_last o1190
_journal_paper_doi 10.1107/S1600536810014583
_journal_volume 66
_journal_year 2010
_chemical_formula_iupac 'C6 H10 N3 O +, C6 H2 N3 O7 -'
_chemical_formula_moiety 'C6 H10 N3 O +, C6 H2 N3 O7 -'
_chemical_formula_sum 'C12 H12 N6 O8'
_chemical_formula_weight 368.28
_chemical_name_systematic
;
2-Amino-4-methoxy-6-methylpyrimidin-1-ium picrate
;
_space_group_IT_number 14
_symmetry_cell_setting monoclinic
_symmetry_space_group_name_Hall '-P 2ybc'
_symmetry_space_group_name_H-M 'P 1 21/c 1'
_atom_sites_solution_hydrogens geom
_atom_sites_solution_primary direct
_atom_sites_solution_secondary difmap
_cell_angle_alpha 90.00
_cell_angle_beta 94.471(3)
_cell_angle_gamma 90.00
_cell_formula_units_Z 4
_cell_length_a 8.9442(3)
_cell_length_b 6.2793(3)
_cell_length_c 27.0354(8)
_cell_measurement_reflns_used 3951
_cell_measurement_temperature 200(2)
_cell_measurement_theta_max 34.7849
_cell_measurement_theta_min 4.5657
_cell_volume 1513.78(10)
_computing_cell_refinement '<i>CrysAlis RED</i> (Oxford Diffraction, 2007)'
_computing_data_collection '<i>CrysAlis Pro</i> (Oxford Diffraction, 2007)'
_computing_data_reduction '<i>CrysAlis RED</i> (Oxford Diffraction, 2007)'
_computing_molecular_graphics '<i>SHELXTL</i> (Sheldrick, 2008)'
_computing_publication_material '<i>SHELXTL</i> (Sheldrick, 2008) and <i>PLATON</i> (Spek, 2009)'
_computing_structure_refinement '<i>SHELXL97</i>) (Sheldrick, 2008)'
_computing_structure_solution '<i>SHELXS97</i> (Sheldrick, 2008)'
_diffrn_ambient_temperature 200(2)
_diffrn_detector_area_resol_mean 10.5081
_diffrn_measured_fraction_theta_full 0.986
_diffrn_measured_fraction_theta_max 0.927
_diffrn_measurement_device_type 'Oxford Diffraction Gemini'
_diffrn_measurement_method '\f and \w scans'
_diffrn_radiation_monochromator graphite
_diffrn_radiation_source 'fine-focus sealed tube'
_diffrn_radiation_type MoK\a
_diffrn_radiation_wavelength 0.71073
_diffrn_reflns_av_R_equivalents 0.0314
_diffrn_reflns_av_sigmaI/netI 0.0508
_diffrn_reflns_limit_h_max 14
_diffrn_reflns_limit_h_min -11
_diffrn_reflns_limit_k_max 9
_diffrn_reflns_limit_k_min -9
_diffrn_reflns_limit_l_max 43
_diffrn_reflns_limit_l_min -42
_diffrn_reflns_number 15870
_diffrn_reflns_theta_full 25.00
_diffrn_reflns_theta_max 34.90
_diffrn_reflns_theta_min 4.57
_diffrn_standards_decay_% <2%
_diffrn_standards_number 0
_exptl_absorpt_coefficient_mu 0.138
_exptl_absorpt_correction_T_max 1.00000
_exptl_absorpt_correction_T_min 0.98581
_exptl_absorpt_correction_type multi-scan
_exptl_absorpt_process_details
;
(CrysAlis RED; Oxford Diffraction, 2007)
;
_exptl_crystal_colour yellow
_exptl_crystal_density_diffrn 1.616
_exptl_crystal_density_method 'not measured'
_exptl_crystal_description prism
_exptl_crystal_F_000 760
_exptl_crystal_size_max 0.52
_exptl_crystal_size_mid 0.46
_exptl_crystal_size_min 0.35
_refine_diff_density_max 0.433
_refine_diff_density_min -0.293
_refine_ls_extinction_method none
_refine_ls_goodness_of_fit_ref 0.935
_refine_ls_hydrogen_treatment constr
_refine_ls_matrix_type full
_refine_ls_number_parameters 256
_refine_ls_number_reflns 6133
_refine_ls_number_restraints 24
_refine_ls_restrained_S_all 0.938
_refine_ls_R_factor_all 0.1159
_refine_ls_R_factor_gt 0.0537
_refine_ls_shift/su_max 0.000
_refine_ls_shift/su_mean 0.000
_refine_ls_structure_factor_coef Fsqd
_refine_ls_weighting_details 'calc w=1/[\s^2^(Fo^2^)+(0.0847P)^2^] where P=(Fo^2^+2Fc^2^)/3'
_refine_ls_weighting_scheme calc
_refine_ls_wR_factor_gt 0.1398
_refine_ls_wR_factor_ref 0.1596
_reflns_number_gt 3107
_reflns_number_total 6133
_reflns_threshold_expression I>2\s(I)
_cod_data_source_file bt5240.cif
_cod_data_source_block I
_cod_original_sg_symbol_H-M 'P 21/c'
_cod_database_code 2225779
_cod_database_fobs_code 2225779

loop_
_symmetry_equiv_pos_as_xyz
'x, y, z'
'-x, y+1/2, -z+1/2'
'-x, -y, -z'
'x, -y-1/2, z-1/2'

loop_
_atom_site_type_symbol
_atom_site_label
_atom_site_fract_x
_atom_site_fract_y
_atom_site_fract_z
_atom_site_U_iso_or_equiv
_atom_site_adp_type
_atom_site_calc_flag
_atom_site_refinement_flags
_atom_site_occupancy
_atom_site_disorder_assembly
_atom_site_disorder_group
O O1A 0.55766(10) 0.25342(17) 0.27447(3) 0.0282(2) Uani d . 1 A .
O O21A 0.30234(11) 0.2803(2) 0.21683(4) 0.0407(3) Uani d . 1 . .
O O22A 0.31232(12) 0.2676(2) 0.13799(4) 0.0545(4) Uani d . 1 . .
O O41A 0.75641(11) 0.24825(17) 0.05802(3) 0.0317(2) Uani d . 1 . .
O O42A 0.97162(12) 0.2438(2) 0.09966(4) 0.0505(4) Uani d . 1 . .
O O61A 1.00309(15) 0.1699(4) 0.27556(5) 0.0322(5) Uani d PU 0.868(6) A 1
O O62A 0.83577(17) 0.3370(5) 0.31386(5) 0.0433(6) Uani d PU 0.868(6) A 1
O O61B 1.0068(10) 0.311(3) 0.2751(3) 0.040(3) Uani d PU 0.132(6) A 2
O O62B 0.8309(11) 0.195(3) 0.3157(3) 0.038(3) Uani d PU 0.132(6) A 2
O O1B 0.28372(11) 0.24739(17) 0.49248(3) 0.0326(2) Uani d . 1 . .
N N2A 0.37356(11) 0.26925(19) 0.18027(4) 0.0241(2) Uani d . 1 . .
N N4A 0.83482(12) 0.24677(19) 0.09742(4) 0.0251(2) Uani d . 1 . .
N N6A 0.87761(11) 0.25092(18) 0.27698(4) 0.0222(2) Uani d . 1 . .
N N1B 0.30287(11) 0.25263(17) 0.32338(3) 0.0193(2) Uani d . 1 . .
H H1BA 0.2044 0.2490 0.3191 0.023 Uiso calc R 1 . .
H H1BB 0.3568 0.2555 0.2975 0.023 Uiso calc R 1 . .
N N2B 0.52320(11) 0.25912(18) 0.37421(3) 0.0194(2) Uani d . 1 . .
H H2BA 0.5741 0.2630 0.3477 0.023 Uiso calc R 1 . .
N N3B 0.28659(11) 0.24940(18) 0.40787(3) 0.0209(2) Uani d . 1 . .
C C1A 0.61812(12) 0.2561(2) 0.23423(4) 0.0173(2) Uani d . 1 . .
C C2A 0.53717(12) 0.2594(2) 0.18562(4) 0.0175(2) Uani d . 1 A .
C C3A 0.60696(13) 0.2561(2) 0.14188(4) 0.0183(2) Uani d . 1 . .
H H3AA 0.5490 0.2588 0.1109 0.022 Uiso calc R 1 A .
C C4A 0.76183(13) 0.2487(2) 0.14336(4) 0.0184(2) Uani d . 1 A .
C C5A 0.85022(12) 0.2451(2) 0.18818(4) 0.0186(2) Uani d . 1 . .
H H5AA 0.9565 0.2389 0.1888 0.022 Uiso calc R 1 A .
C C6A 0.77977(12) 0.2506(2) 0.23132(4) 0.0173(2) Uani d . 1 A .
C C1B 0.36982(12) 0.2538(2) 0.36869(4) 0.0169(2) Uani d . 1 . .
C C2B 0.59876(14) 0.2586(2) 0.42009(4) 0.0243(3) Uani d . 1 . .
C C3B 0.76596(15) 0.2631(3) 0.42302(5) 0.0375(4) Uani d . 1 . .
H H3BA 0.8052 0.2642 0.4579 0.056 Uiso calc R 1 . .
H H3BB 0.7996 0.3914 0.4065 0.056 Uiso calc R 1 . .
H H3BC 0.8030 0.1366 0.4066 0.056 Uiso calc R 1 . .
C C4B 0.51754(14) 0.2534(3) 0.46052(5) 0.0300(3) Uani d . 1 . .
H H4BA 0.5652 0.2521 0.4932 0.036 Uiso calc R 1 . .
C C5B 0.35982(14) 0.2501(2) 0.45220(4) 0.0235(3) Uani d . 1 . .
C C6B 0.12228(16) 0.2460(3) 0.48535(5) 0.0344(3) Uani d . 1 . .
H H6BA 0.0799 0.2454 0.5177 0.052 Uiso calc R 1 . .
H H6BB 0.0891 0.1184 0.4667 0.052 Uiso calc R 1 . .
H H6BC 0.0880 0.3732 0.4668 0.052 Uiso calc R 1 . .

loop_
_atom_site_aniso_label
_atom_site_aniso_U_11
_atom_site_aniso_U_22
_atom_site_aniso_U_33
_atom_site_aniso_U_12
_atom_site_aniso_U_13
_atom_site_aniso_U_23
O1A 0.0188(4) 0.0497(7) 0.0167(4) 0.0001(4) 0.0047(3) 0.0008(4)
O21A 0.0198(4) 0.0763(9) 0.0263(5) 0.0020(5) 0.0042(4) -0.0057(5)
O22A 0.0213(5) 0.1159(13) 0.0248(5) -0.0006(6) -0.0071(4) 0.0054(6)
O41A 0.0354(5) 0.0456(6) 0.0138(4) -0.0003(5) -0.0010(3) 0.0000(4)
O42A 0.0219(5) 0.1061(12) 0.0246(5) 0.0017(6) 0.0091(4) 0.0009(6)
O61A 0.0179(6) 0.0502(13) 0.0273(6) 0.0077(7) -0.0054(4) -0.0034(7)
O62A 0.0343(7) 0.0769(18) 0.0180(6) 0.0094(9) -0.0035(5) -0.0166(8)
O61B 0.021(4) 0.077(9) 0.023(4) -0.006(5) -0.005(3) 0.002(5)
O62B 0.023(4) 0.069(8) 0.022(4) -0.009(5) 0.001(3) 0.008(4)
O1B 0.0272(5) 0.0534(7) 0.0183(4) -0.0004(5) 0.0076(3) 0.0000(4)
N2A 0.0153(4) 0.0341(7) 0.0226(5) -0.0017(5) -0.0001(4) 0.0013(5)
N4A 0.0252(5) 0.0352(6) 0.0153(4) -0.0001(5) 0.0031(4) 0.0001(5)
N6A 0.0180(4) 0.0324(6) 0.0157(4) -0.0022(5) -0.0016(3) 0.0014(5)
N1B 0.0148(4) 0.0265(5) 0.0163(4) 0.0003(5) -0.0002(3) -0.0010(4)
N2B 0.0152(4) 0.0278(6) 0.0152(4) -0.0004(5) 0.0001(3) 0.0002(4)
N3B 0.0180(4) 0.0273(6) 0.0177(4) 0.0012(5) 0.0025(3) 0.0001(4)
C1A 0.0162(5) 0.0202(6) 0.0155(4) 0.0003(5) 0.0019(4) -0.0006(5)
C2A 0.0143(4) 0.0208(6) 0.0171(5) -0.0007(5) -0.0005(4) -0.0006(5)
C3A 0.0196(5) 0.0191(6) 0.0158(4) -0.0012(5) -0.0011(4) 0.0003(5)
C4A 0.0196(5) 0.0229(6) 0.0129(4) 0.0003(5) 0.0031(4) 0.0006(5)
C5A 0.0159(5) 0.0229(6) 0.0168(5) -0.0005(5) 0.0007(4) 0.0007(5)
C6A 0.0163(5) 0.0218(6) 0.0134(4) 0.0010(5) -0.0014(3) 0.0004(5)
C1B 0.0154(5) 0.0172(5) 0.0181(5) 0.0001(5) 0.0008(4) -0.0002(5)
C2B 0.0170(5) 0.0354(7) 0.0200(5) -0.0001(6) -0.0023(4) 0.0009(5)
C3B 0.0174(5) 0.0706(12) 0.0235(6) -0.0024(7) -0.0037(4) 0.0003(7)
C4B 0.0225(6) 0.0505(9) 0.0164(5) -0.0006(7) -0.0022(4) -0.0003(6)
C5B 0.0227(5) 0.0320(7) 0.0162(5) -0.0005(6) 0.0039(4) 0.0009(5)
C6B 0.0252(6) 0.0494(9) 0.0302(6) -0.0014(7) 0.0124(5) -0.0013(7)

loop_
_atom_type_symbol
_atom_type_description
_atom_type_scat_dispersion_real
_atom_type_scat_dispersion_imag
_atom_type_scat_source
C C 0.0033 0.0016 'International Tables Vol C Tables 4.2.6.8 and 6.1.1.4'
H H 0.0000 0.0000 'International Tables Vol C Tables 4.2.6.8 and 6.1.1.4'
N N 0.0061 0.0033 'International Tables Vol C Tables 4.2.6.8 and 6.1.1.4'
O O 0.0106 0.0060 'International Tables Vol C Tables 4.2.6.8 and 6.1.1.4'

loop_
_geom_angle_atom_site_label_1
_geom_angle_atom_site_label_2
_geom_angle_atom_site_label_3
_geom_angle_site_symmetry_1
_geom_angle_site_symmetry_3
_geom_angle
_geom_angle_publ_flag
C5B O1B C6B . . 117.54(10) ?
O21A N2A O22A . . 122.12(11) ?
O21A N2A C2A . . 120.33(10) ?
O22A N2A C2A . . 117.55(10) ?
O42A N4A O41A . . 123.06(10) ?
O42A N4A C4A . . 118.35(10) ?
O41A N4A C4A . . 118.59(10) ?
O62B N6A O62A . . 43.1(8) ?
O62B N6A O61B . . 121.1(6) ?
O62A N6A O61B . . 104.4(6) ?
O62B N6A O61A . . 106.5(6) ?
O62A N6A O61A . . 123.08(13) ?
O61B N6A O61A . . 42.4(9) ?
O62B N6A C6A . . 120.6(5) ?
O62A N6A C6A . . 119.45(12) ?
O61B N6A C6A . . 118.3(4) ?
O61A N6A C6A . . 117.40(10) ?
C1B N1B H1BA . . 120.0 ?
C1B N1B H1BB . . 120.0 ?
H1BA N1B H1BB . . 120.0 ?
C2B N2B C1B . . 121.33(9) ?
C2B N2B H2BA . . 119.3 ?
C1B N2B H2BA . . 119.3 ?
C5B N3B C1B . . 116.75(10) ?
O1A C1A C2A . . 124.65(10) ?
O1A C1A C6A . . 123.03(10) ?
C2A C1A C6A . . 112.30(9) ?
C3A C2A C1A . . 123.31(10) ?
C3A C2A N2A . . 115.63(10) ?
C1A C2A N2A . . 121.06(9) ?
C2A C3A C4A . . 119.64(10) ?
C2A C3A H3AA . . 120.2 ?
C4A C3A H3AA . . 120.2 ?
C3A C4A C5A . . 121.63(10) ?
C3A C4A N4A . . 119.53(10) ?
C5A C4A N4A . . 118.84(10) ?
C6A C5A C4A . . 118.20(10) ?
C6A C5A H5AA . . 120.9 ?
C4A C5A H5AA . . 120.9 ?
C5A C6A C1A . . 124.91(10) ?
C5A C6A N6A . . 115.86(10) ?
C1A C6A N6A . . 119.22(9) ?
N1B C1B N3B . . 119.52(10) ?
N1B C1B N2B . . 118.64(9) ?
N3B C1B N2B . . 121.84(10) ?
C4B C2B N2B . . 118.22(11) ?
C4B C2B C3B . . 123.65(11) ?
N2B C2B C3B . . 118.13(11) ?
C2B C3B H3BA . . 109.5 ?
C2B C3B H3BB . . 109.5 ?
H3BA C3B H3BB . . 109.5 ?
C2B C3B H3BC . . 109.5 ?
H3BA C3B H3BC . . 109.5 ?
H3BB C3B H3BC . . 109.5 ?
C2B C4B C5B . . 117.54(11) ?
C2B C4B H4BA . . 121.2 ?
C5B C4B H4BA . . 121.2 ?
N3B C5B O1B . . 119.64(11) ?
N3B C5B C4B . . 124.31(10) ?
O1B C5B C4B . . 116.05(11) ?
O1B C6B H6BA . . 109.5 ?
O1B C6B H6BB . . 109.5 ?
H6BA C6B H6BB . . 109.5 ?
O1B C6B H6BC . . 109.5 ?
H6BA C6B H6BC . . 109.5 ?
H6BB C6B H6BC . . 109.5 ?

loop_
_geom_bond_atom_site_label_1
_geom_bond_atom_site_label_2
_geom_bond_site_symmetry_2
_geom_bond_distance
_geom_bond_publ_flag
O1A C1A . 1.2523(13) ?
O21A N2A . 1.2190(13) ?
O22A N2A . 1.2284(14) ?
O41A N4A . 1.2287(13) ?
O42A N4A . 1.2205(14) ?
O61A N6A . 1.2357(17) ?
O62A N6A . 1.2182(17) ?
O61B N6A . 1.221(10) ?
O62B N6A . 1.210(9) ?
O1B C5B . 1.3283(14) ?
O1B C6B . 1.4418(17) ?
N2A C2A . 1.4605(14) ?
N4A C4A . 1.4477(14) ?
N6A C6A . 1.4565(14) ?
N1B C1B . 1.3210(14) ?
N1B H1BA . 0.8800 ?
N1B H1BB . 0.8800 ?
N2B C2B . 1.3654(15) ?
N2B C1B . 1.3687(14) ?
N2B H2BA . 0.8800 ?
N3B C5B . 1.3204(15) ?
N3B C1B . 1.3416(14) ?
C1A C2A . 1.4503(15) ?
C1A C6A . 1.4545(16) ?
C2A C3A . 1.3797(15) ?
C3A C4A . 1.3834(16) ?
C3A H3AA . 0.9500 ?
C4A C5A . 1.3944(15) ?
C5A C6A . 1.3685(15) ?
C5A H5AA . 0.9500 ?
C2B C4B . 1.3593(17) ?
C2B C3B . 1.4916(18) ?
C3B H3BA . 0.9800 ?
C3B H3BB . 0.9800 ?
C3B H3BC . 0.9800 ?
C4B C5B . 1.4112(18) ?
C4B H4BA . 0.9500 ?
C6B H6BA . 0.9800 ?
C6B H6BB . 0.9800 ?
C6B H6BC . 0.9800 ?

loop_
_geom_hbond_atom_site_label_D
_geom_hbond_atom_site_label_H
_geom_hbond_atom_site_label_A
_geom_hbond_site_symmetry_A
_geom_hbond_distance_DH
_geom_hbond_distance_HA
_geom_hbond_distance_DA
_geom_hbond_angle_DHA
N1B H1BA O61B 1_455 0.88 2.09 2.883(10) 149.9
N1B H1BA O61A 1_455 0.88 2.13 2.9309(17) 150.8
N1B H1BB O1A . 0.88 1.95 2.7223(13) 146.2
N1B H1BB O21A . 0.88 2.20 2.8855(14) 134.1
N2B H2BA O1A . 0.88 1.97 2.7380(12) 144.5
N2B H2BA O62B . 0.88 2.55 3.303(10) 143.9
N2B H2BA O62A . 0.88 2.62 3.381(2) 145.4

loop_
_geom_torsion_atom_site_label_1
_geom_torsion_atom_site_label_2
_geom_torsion_atom_site_label_3
_geom_torsion_atom_site_label_4
_geom_torsion_site_symmetry_1
_geom_torsion_site_symmetry_2
_geom_torsion_site_symmetry_3
_geom_torsion_site_symmetry_4
_geom_torsion
_geom_torsion_publ_flag
O1A C1A C2A C3A . . . . -178.06(12) ?
C6A C1A C2A C3A . . . . 0.43(19) ?
O1A C1A C2A N2A . . . . 2.7(2) ?
C6A C1A C2A N2A . . . . -178.78(11) ?
O21A N2A C2A C3A . . . . -177.43(13) ?
O22A N2A C2A C3A . . . . 2.02(18) ?
O21A N2A C2A C1A . . . . 1.83(19) ?
O22A N2A C2A C1A . . . . -178.72(13) ?
C1A C2A C3A C4A . . . . 0.2(2) ?
N2A C2A C3A C4A . . . . 179.42(12) ?
C2A C3A C4A C5A . . . . -0.2(2) ?
C2A C3A C4A N4A . . . . -179.57(12) ?
O42A N4A C4A C3A . . . . 178.82(13) ?
O41A N4A C4A C3A . . . . -1.17(19) ?
O42A N4A C4A C5A . . . . -0.59(19) ?
O41A N4A C4A C5A . . . . 179.42(13) ?
C3A C4A C5A C6A . . . . -0.5(2) ?
N4A C4A C5A C6A . . . . 178.91(12) ?
C4A C5A C6A C1A . . . . 1.2(2) ?
C4A C5A C6A N6A . . . . -178.78(12) ?
O1A C1A C6A C5A . . . . 177.37(13) ?
C2A C1A C6A C5A . . . . -1.14(19) ?
O1A C1A C6A N6A . . . . -2.6(2) ?
C2A C1A C6A N6A . . . . 178.84(11) ?
O62B N6A C6A C5A . . . . -158.8(10) ?
O62A N6A C6A C5A . . . . 151.0(2) ?
O61B N6A C6A C5A . . . . 22.2(11) ?
O61A N6A C6A C5A . . . . -26.1(2) ?
O62B N6A C6A C1A . . . . 21.3(10) ?
O62A N6A C6A C1A . . . . -29.0(2) ?
O61B N6A C6A C1A . . . . -157.8(11) ?
O61A N6A C6A C1A . . . . 153.92(16) ?
C5B N3B C1B N1B . . . . 179.78(12) ?
C5B N3B C1B N2B . . . . -0.12(19) ?
C2B N2B C1B N1B . . . . -179.40(12) ?
C2B N2B C1B N3B . . . . 0.5(2) ?
C1B N2B C2B C4B . . . . -0.2(2) ?
C1B N2B C2B C3B . . . . 179.57(13) ?
N2B C2B C4B C5B . . . . -0.3(2) ?
C3B C2B C4B C5B . . . . 179.86(15) ?
C1B N3B C5B O1B . . . . 179.54(12) ?
C1B N3B C5B C4B . . . . -0.5(2) ?
C6B O1B C5B N3B . . . . -0.6(2) ?
C6B O1B C5B C4B . . . . 179.43(14) ?
C2B C4B C5B N3B . . . . 0.8(2) ?
C2B C4B C5B O1B . . . . -179.30(14) ?
